data_1531042
loop_
_publ_author_name
'Gazi, Sarifuddin'
'Hung Ng, Wilson Kwok'
'Ganguly, Rakesh'
'Putra Moeljadi, Adhitya Mangala'
'Hirao, Hajime'
'Soo, Han Sen'

_publ_section_title
;
 Selective photocatalytic C--C bond cleavage under ambient conditions with
 earth abundant vanadium complexes
;
_journal_issue 12
_journal_name_full 'Chem. Sci.'
_journal_page_first 7130
_journal_paper_doi 10.1039/C5SC02923F
_journal_volume 6
_journal_year 2015
_chemical_formula_sum 'C15 H22 N O4 V'
_chemical_formula_weight 331.27
_chemical_properties_physical 'Light-sensitive, Photo-sensitive'
_space_group_crystal_system orthorhombic
_space_group_IT_number 33
_space_group_name_Hall 'P 2c -2n'
_space_group_name_H-M_alt 'P n a 21'
_symmetry_space_group_name_Hall 'P 2c -2n'
_symmetry_space_group_name_H-M 'P n a 21'
_atom_sites_solution_hydrogens geom
_audit_update_record
;
2015-04-10 deposited with the CCDC.
2015-09-14 downloaded from the CCDC.
;
_cell_angle_alpha 90
_cell_angle_beta 90
_cell_angle_gamma 90
_cell_formula_units_Z 4
_cell_length_a 14.7897(4)
_cell_length_b 13.1867(3)
_cell_length_c 7.8841(2)
_cell_measurement_reflns_used 5799
_cell_measurement_temperature 103.(2)
_cell_measurement_theta_max 31.0564
_cell_measurement_theta_min 2.7544
_cell_volume 1537.62(7)
_computing_cell_refinement 'SAINT V8.34A (Bruker AXS Inc., 2013)'
_computing_data_collection 'APEX2 (Bruker AXS Inc., 2014)'
_computing_data_reduction 'SAINT V8.34A (Bruker AXS Inc., 2013)'
_computing_molecular_graphics 'XP (Bruker AXS Inc., 2014)'
_computing_publication_material 'APEX2 (Bruker AXS Inc., 2014)'
_computing_structure_refinement 'SHELXL-2014 (Sheldrick, 2014)'
_diffrn_ambient_temperature 103.(2)
_diffrn_detector_area_resol_mean 8.3333
_diffrn_measured_fraction_theta_full 0.998
_diffrn_measured_fraction_theta_max 0.998
_diffrn_measurement_device_type 'CCD area detector'
_diffrn_measurement_method 'phi and omega scans'
_diffrn_radiation_monochromator graphite
_diffrn_radiation_type MoK\a
_diffrn_radiation_wavelength 0.71073
_diffrn_reflns_av_R_equivalents 0.0265
_diffrn_reflns_av_unetI/netI 0.0377
_diffrn_reflns_limit_h_max 20
_diffrn_reflns_limit_h_min -21
_diffrn_reflns_limit_k_max 19
_diffrn_reflns_limit_k_min -15
_diffrn_reflns_limit_l_max 11
_diffrn_reflns_limit_l_min -11
_diffrn_reflns_number 12950
_diffrn_reflns_theta_full 31.07
_diffrn_reflns_theta_max 31.07
_diffrn_reflns_theta_min 2.75
_diffrn_source 'fine-focus sealed tube'
_exptl_absorpt_coefficient_mu 0.660
_exptl_absorpt_correction_T_max 0.88
_exptl_absorpt_correction_T_min 0.72
_exptl_absorpt_correction_type multi-scan
_exptl_absorpt_process_details 'SADABS V2014/3 (Bruker AXS Inc.)'
_exptl_crystal_colour red
_exptl_crystal_density_diffrn 1.431
_exptl_crystal_density_method 'not measured'
_exptl_crystal_description block
_exptl_crystal_F_000 696
_exptl_crystal_recrystallization_method 'Re-crystallisation from solvent: methanol'
_exptl_crystal_size_max 0.420
_exptl_crystal_size_mid 0.220
_exptl_crystal_size_min 0.200
_refine_diff_density_max 0.397
_refine_diff_density_min -0.268
_refine_ls_abs_structure_details
;
Flack x determined using 1900 quotients [(I+)-(I-)]/[(I+)+(I-)]
(Parsons, Flack and Wagner, Acta Cryst. B69 (2013) 249-259).
;
_refine_ls_abs_structure_Flack 0.037(9)
_refine_ls_extinction_method none
_refine_ls_goodness_of_fit_ref 1.072
_refine_ls_hydrogen_treatment constr
_refine_ls_matrix_type full
_refine_ls_number_parameters 194
_refine_ls_number_reflns 4783
_refine_ls_number_restraints 1
_refine_ls_restrained_S_all 1.072
_refine_ls_R_factor_all 0.0317
_refine_ls_R_factor_gt 0.0289
_refine_ls_shift/su_max 0.002
_refine_ls_shift/su_mean 0.000
_refine_ls_structure_factor_coef Fsqd
_refine_ls_weighting_details 'w=1/[\s^2^(Fo^2^)+(0.0407P)^2^] where P=(Fo^2^+2Fc^2^)/3'
_refine_ls_weighting_scheme calc
_refine_ls_wR_factor_gt 0.0725
_refine_ls_wR_factor_ref 0.0740
_reflns_number_gt 4492
_reflns_number_total 4783
_reflns_threshold_expression 'I > 2\s(I)'
_cod_data_source_file c5sc02923f2.cif
_cod_data_source_block I
_cod_depositor_comments 'Adding full bibliography for 1531040--1531042.cif.'
_cod_database_code 1531042

loop_
_space_group_symop_operation_xyz
'x, y, z'
'-x, -y, z+1/2'
'x+1/2, -y+1/2, z'
'-x+1/2, y+1/2, z+1/2'

loop_
_atom_site_type_symbol
_atom_site_label
_atom_site_fract_x
_atom_site_fract_y
_atom_site_fract_z
_atom_site_U_iso_or_equiv
_atom_site_adp_type
_atom_site_calc_flag
_atom_site_refinement_flags_adp
_atom_site_refinement_flags_posn
_atom_site_occupancy
V V1 0.93022(2) 0.87770(2) 0.92650(6) 0.01050(8) Uani d . . 1
C C1 0.80690(12) 1.05997(13) 0.9019(2) 0.0111(3) Uani d . . 1
C C2 0.71513(13) 1.08592(14) 0.8709(3) 0.0123(3) Uani d . . 1
C C3 0.64153(13) 1.00364(15) 0.8625(3) 0.0137(4) Uani d . . 1
C C4 0.65759(15) 0.93649(16) 0.7059(3) 0.0185(4) Uani d . . 1
H H4A 0.6537 0.978 0.6031 0.028 Uiso calc U R 1
H H4B 0.6116 0.8831 0.7017 0.028 Uiso calc U R 1
H H4C 0.7177 0.9056 0.713 0.028 Uiso calc U R 1
C C5 0.64119(14) 0.93725(16) 1.0224(3) 0.0167(4) Uani d . . 1
H H5A 0.5899 0.8902 1.0178 0.025 Uiso calc U R 1
H H5B 0.6357 0.9805 1.123 0.025 Uiso calc U R 1
H H5C 0.6977 0.8987 1.0284 0.025 Uiso calc U R 1
C C6 0.54702(14) 1.05233(17) 0.8471(3) 0.0221(5) Uani d . . 1
H H6A 0.5369 1.098 0.9433 0.033 Uiso calc U R 1
H H6B 0.5008 0.9991 0.8473 0.033 Uiso calc U R 1
H H6C 0.5433 1.0908 0.741 0.033 Uiso calc U R 1
C C7 0.69690(14) 1.18813(15) 0.8424(3) 0.0169(4) Uani d . . 1
H H7 0.6363 1.2076 0.8189 0.02 Uiso calc U R 1
C C8 0.76330(15) 1.26329(15) 0.8464(3) 0.0181(4) Uani d . . 1
H H8 0.7476 1.3321 0.8264 0.022 Uiso calc U R 1
C C9 0.85170(14) 1.23727(15) 0.8796(3) 0.0160(4) Uani d . . 1
H H9 0.8971 1.2881 0.8841 0.019 Uiso calc U R 1
C C10 0.87433(13) 1.13523(13) 0.9066(3) 0.0123(4) Uani d . . 1
C C11 0.96725(13) 1.10935(14) 0.9438(3) 0.0129(4) Uani d . . 1
H H11 1.0082 1.1641 0.9591 0.015 Uiso calc U R 1
C C12 1.09603(13) 1.01278(16) 1.0076(3) 0.0154(4) Uani d . . 1
H H12A 1.1008 0.9783 1.1188 0.018 Uiso calc U R 1
H H12B 1.1208 1.0821 1.0203 0.018 Uiso calc U R 1
C C13 1.15192(13) 0.95496(16) 0.8772(3) 0.0162(4) Uani d . . 1
H H13A 1.1461 0.9884 0.7653 0.019 Uiso calc U R 1
H H13B 1.2164 0.957 0.9104 0.019 Uiso calc U R 1
C C14 1.12177(13) 0.84534(15) 0.8623(3) 0.0172(4) Uani d . . 1
H H14A 1.1602 0.8096 0.7787 0.021 Uiso calc U R 1
H H14B 1.1286 0.811 0.9732 0.021 Uiso calc U R 1
C C15 0.88114(16) 0.68208(16) 0.8099(3) 0.0236(5) Uani d . . 1
H H15A 0.8803 0.6538 0.9248 0.035 Uiso calc U R 1
H H15B 0.9413 0.6728 0.7602 0.035 Uiso calc U R 1
H H15C 0.8361 0.6471 0.7398 0.035 Uiso calc U R 1
N N1 0.99989(11) 1.01934(12) 0.95814(19) 0.0121(3) Uani d . . 1
O O1 0.94923(11) 0.83484(12) 1.11276(19) 0.0181(3) Uani d . . 1
O O2 0.82984(8) 0.96364(9) 0.9268(2) 0.0137(2) Uani d . . 1
O O3 1.02939(9) 0.84116(11) 0.80954(19) 0.0150(3) Uani d . . 1
O O4 0.86052(9) 0.78613(11) 0.8167(2) 0.0164(3) Uani d . . 1

loop_
_atom_site_aniso_label
_atom_site_aniso_U_11
_atom_site_aniso_U_22
_atom_site_aniso_U_33
_atom_site_aniso_U_12
_atom_site_aniso_U_13
_atom_site_aniso_U_23
V1 0.01046(13) 0.00944(14) 0.01159(13) -0.00018(10) -0.00076(14) 0.00032(13)
C1 0.0135(8) 0.0099(8) 0.0098(9) 0.0010(6) 0.0012(7) -0.0013(6)
C2 0.0127(8) 0.0116(9) 0.0127(7) 0.0005(7) 0.0008(7) -0.0005(7)
C3 0.0106(8) 0.0136(9) 0.0169(8) -0.0003(7) 0.0000(7) -0.0007(7)
C4 0.0182(10) 0.0183(10) 0.0190(9) -0.0033(8) -0.0011(8) -0.0043(8)
C5 0.0145(9) 0.0159(10) 0.0196(10) -0.0014(7) 0.0019(7) 0.0027(8)
C6 0.0118(9) 0.0209(11) 0.0337(13) 0.0012(8) -0.0026(9) 0.0004(9)
C7 0.0155(9) 0.0154(10) 0.0198(10) 0.0033(7) 0.0015(8) 0.0022(8)
C8 0.0212(10) 0.0090(9) 0.0241(11) 0.0017(7) 0.0031(9) 0.0024(8)
C9 0.0182(9) 0.0107(9) 0.0192(9) -0.0026(7) 0.0031(7) 0.0001(7)
C10 0.0145(8) 0.0114(8) 0.0111(10) -0.0009(6) 0.0011(7) -0.0020(7)
C11 0.0143(8) 0.0132(8) 0.0113(10) -0.0036(6) 0.0005(8) -0.0017(7)
C12 0.0114(8) 0.0174(10) 0.0172(9) -0.0021(7) -0.0037(7) -0.0003(7)
C13 0.0106(8) 0.0193(10) 0.0187(9) -0.0017(7) -0.0013(7) -0.0001(7)
C14 0.0123(9) 0.0162(10) 0.0230(9) 0.0015(7) -0.0021(8) -0.0005(8)
C15 0.0218(10) 0.0127(10) 0.0363(12) 0.0012(8) -0.0021(10) -0.0048(9)
N1 0.0107(7) 0.0148(7) 0.0106(8) -0.0015(6) -0.0001(5) 0.0001(6)
O1 0.0204(7) 0.0187(8) 0.0153(7) -0.0021(6) -0.0016(6) 0.0055(6)
O2 0.0122(5) 0.0084(5) 0.0206(6) -0.0006(4) 0.0003(6) 0.0004(7)
O3 0.0129(6) 0.0146(7) 0.0176(6) 0.0014(5) 0.0004(6) -0.0022(6)
O4 0.0138(7) 0.0116(7) 0.0238(7) 0.0009(5) -0.0032(6) -0.0044(6)

loop_
_atom_type_symbol
_atom_type_description
_atom_type_scat_dispersion_real
_atom_type_scat_dispersion_imag
_atom_type_scat_source
C C 0.0033 0.0016 'International Tables Vol C Tables 4.2.6.8 and 6.1.1.4'
H H 0.0000 0.0000 'International Tables Vol C Tables 4.2.6.8 and 6.1.1.4'
N N 0.0061 0.0033 'International Tables Vol C Tables 4.2.6.8 and 6.1.1.4'
O O 0.0106 0.0060 'International Tables Vol C Tables 4.2.6.8 and 6.1.1.4'
V V 0.3005 0.5294 'International Tables Vol C Tables 4.2.6.8 and 6.1.1.4'

loop_
_geom_angle_atom_site_label_1
_geom_angle_atom_site_label_2
_geom_angle_atom_site_label_3
_geom_angle
O1 V1 O3 103.46(8)
O1 V1 O4 107.70(8)
O3 V1 O4 92.31(7)
O1 V1 O2 110.70(8)
O3 V1 O2 144.24(8)
O4 V1 O2 87.28(6)
O1 V1 N1 96.68(7)
O3 V1 N1 84.33(6)
O4 V1 N1 155.48(7)
O2 V1 N1 81.58(6)
O2 C1 C10 119.27(16)
O2 C1 C2 119.95(16)
C10 C1 C2 120.77(16)
C7 C2 C1 116.47(18)
C7 C2 C3 122.58(17)
C1 C2 C3 120.90(16)
C5 C3 C4 109.36(16)
C5 C3 C2 111.66(17)
C4 C3 C2 109.36(16)
C5 C3 C6 107.39(17)
C4 C3 C6 108.45(18)
C2 C3 C6 110.55(16)
C3 C4 H4A 109.5
C3 C4 H4B 109.5
H4A C4 H4B 109.5
C3 C4 H4C 109.5
H4A C4 H4C 109.5
H4B C4 H4C 109.5
C3 C5 H5A 109.5
C3 C5 H5B 109.5
H5A C5 H5B 109.5
C3 C5 H5C 109.5
H5A C5 H5C 109.5
H5B C5 H5C 109.5
C3 C6 H6A 109.5
C3 C6 H6B 109.5
H6A C6 H6B 109.5
C3 C6 H6C 109.5
H6A C6 H6C 109.5
H6B C6 H6C 109.5
C2 C7 C8 123.18(19)
C2 C7 H7 118.4
C8 C7 H7 118.4
C9 C8 C7 119.71(19)
C9 C8 H8 120.1
C7 C8 H8 120.1
C8 C9 C10 119.64(19)
C8 C9 H9 120.2
C10 C9 H9 120.2
C9 C10 C1 120.21(17)
C9 C10 C11 118.94(17)
C1 C10 C11 120.83(16)
N1 C11 C10 126.31(17)
N1 C11 H11 116.8
C10 C11 H11 116.8
N1 C12 C13 111.94(16)
N1 C12 H12A 109.2
C13 C12 H12A 109.2
N1 C12 H12B 109.2
C13 C12 H12B 109.2
H12A C12 H12B 107.9
C14 C13 C12 111.68(17)
C14 C13 H13A 109.3
C12 C13 H13A 109.3
C14 C13 H13B 109.3
C12 C13 H13B 109.3
H13A C13 H13B 107.9
O3 C14 C13 109.89(16)
O3 C14 H14A 109.7
C13 C14 H14A 109.7
O3 C14 H14B 109.7
C13 C14 H14B 109.7
H14A C14 H14B 108.2
O4 C15 H15A 109.5
O4 C15 H15B 109.5
H15A C15 H15B 109.5
O4 C15 H15C 109.5
H15A C15 H15C 109.5
H15B C15 H15C 109.5
C11 N1 C12 116.01(17)
C11 N1 V1 127.75(14)
C12 N1 V1 116.21(12)
C1 O2 V1 141.49(12)
C14 O3 V1 128.34(13)
C15 O4 V1 123.09(13)

loop_
_geom_bond_atom_site_label_1
_geom_bond_atom_site_label_2
_geom_bond_distance
V1 O1 1.5984(15)
V1 O3 1.7983(15)
V1 O4 1.8085(15)
V1 O2 1.8676(13)
V1 N1 2.1476(16)
C1 O2 1.329(2)
C1 C10 1.408(3)
C1 C2 1.421(3)
C2 C7 1.393(3)
C2 C3 1.538(3)
C3 C5 1.535(3)
C3 C4 1.538(3)
C3 C6 1.543(3)
C4 H4A 0.98
C4 H4B 0.98
C4 H4C 0.98
C5 H5A 0.98
C5 H5B 0.98
C5 H5C 0.98
C6 H6A 0.98
C6 H6B 0.98
C6 H6C 0.98
C7 C8 1.396(3)
C7 H7 0.95
C8 C9 1.377(3)
C8 H8 0.95
C9 C10 1.403(3)
C9 H9 0.95
C10 C11 1.446(3)
C11 N1 1.286(2)
C11 H11 0.95
C12 N1 1.477(2)
C12 C13 1.524(3)
C12 H12A 0.99
C12 H12B 0.99
C13 C14 1.517(3)
C13 H13A 0.99
C13 H13B 0.99
C14 O3 1.429(2)
C14 H14A 0.99
C14 H14B 0.99
C15 O4 1.407(2)
C15 H15A 0.98
C15 H15B 0.98
C15 H15C 0.98
